data_1508398
loop_
_publ_author_name
'Komm, Theresa'
'Biner, Daniel'
'Neels, Antonia'
'Kramer, Karl W.'

_publ_section_title
;
 (C5H12N)Cu2Br3: A Piperidinium Copper(I) Bromide with [Cu2Br3]? Ladders
;
_journal_issue 4
_journal_name_full Crystals
_journal_page_first 1434
_journal_page_last 1440
_journal_paper_doi 10.3390/cryst2041434
_journal_volume 2
_journal_year 2012
_chemical_formula_sum 'C5 H12 Br3 Cu2 N'
_chemical_formula_weight 452.97
_space_group_IT_number 2
_symmetry_cell_setting triclinic
_symmetry_space_group_name_Hall '-P 1'
_symmetry_space_group_name_H-M 'P -1'
_atom_sites_solution_hydrogens geom
_atom_sites_solution_primary direct
_atom_sites_solution_secondary difmap
_audit_creation_method SHELXL-97
_cell_angle_alpha 75.964(19)
_cell_angle_beta 89.232(19)
_cell_angle_gamma 84.072(19)
_cell_formula_units_Z 2
_cell_length_a 6.2948(10)
_cell_length_b 8.2624(14)
_cell_length_c 10.7612(17)
_cell_measurement_reflns_used 3390
_cell_measurement_temperature 173(2)
_cell_measurement_theta_max 25.75
_cell_measurement_theta_min 2.15
_cell_volume 540.04(16)
_computing_cell_refinement 'CELL (Stoe IPDS Software, 2000)'
_computing_data_collection 'EXPOSE (Stoe IPDS Software, 2000)'
_computing_data_reduction 'INTEGRATE (Stoe IPDS Software, 2000)'
_computing_molecular_graphics 'PLATON99 (Spek, 1990)'
_computing_publication_material 'SHELXL-97 (Sheldrick, 1997)'
_computing_structure_refinement 'SHELXL-97 (Sheldrick, 1997)'
_computing_structure_solution 'SHELXS-97 (Sheldrick, 1990)'
_diffrn_ambient_temperature 173(2)
_diffrn_detector_area_resol_mean 0.81\%A
_diffrn_measured_fraction_theta_full 0.925
_diffrn_measured_fraction_theta_max 0.925
_diffrn_measurement_device_type 'STOE IPDS'
_diffrn_measurement_method 'phi oscillation'
_diffrn_radiation_monochromator graphite
_diffrn_radiation_source 'fine-focus sealed tube'
_diffrn_radiation_type MoK\a
_diffrn_radiation_wavelength 0.71073
_diffrn_reflns_av_R_equivalents 0.0687
_diffrn_reflns_av_sigmaI/netI 0.0702
_diffrn_reflns_limit_h_max 7
_diffrn_reflns_limit_h_min -7
_diffrn_reflns_limit_k_max 10
_diffrn_reflns_limit_k_min -10
_diffrn_reflns_limit_l_max 13
_diffrn_reflns_limit_l_min -13
_diffrn_reflns_number 4244
_diffrn_reflns_theta_full 25.96
_diffrn_reflns_theta_max 25.96
_diffrn_reflns_theta_min 1.95
_diffrn_standards_decay_% 0
_diffrn_standards_interval_count 0
_diffrn_standards_interval_time 0
_diffrn_standards_number 0
_exptl_absorpt_coefficient_mu 14.978
_exptl_absorpt_correction_T_max 0.566
_exptl_absorpt_correction_T_min 0.102
_exptl_absorpt_correction_type empirical
_exptl_absorpt_process_details 'DELrefABS, (PLATON03, Speck, 2003)'
_exptl_crystal_colour colourless
_exptl_crystal_density_diffrn 2.786
_exptl_crystal_density_meas ?
_exptl_crystal_density_method 'not measured'
_exptl_crystal_description rod
_exptl_crystal_F_000 424
_exptl_crystal_size_max 0.45
_exptl_crystal_size_mid 0.15
_exptl_crystal_size_min 0.10
_refine_diff_density_max 1.522
_refine_diff_density_min -1.679
_refine_diff_density_rms 0.348
_refine_ls_extinction_coef 0.0042(13)
_refine_ls_extinction_expression Fc^*^=kFc[1+0.001xFc^2^\l^3^/sin(2\q)]^-1/4^
_refine_ls_extinction_method SHELXL
_refine_ls_goodness_of_fit_ref 0.979
_refine_ls_hydrogen_treatment constr
_refine_ls_matrix_type full
_refine_ls_number_parameters 101
_refine_ls_number_reflns 1967
_refine_ls_number_restraints 0
_refine_ls_restrained_S_all 0.979
_refine_ls_R_factor_all 0.0689
_refine_ls_R_factor_gt 0.0534
_refine_ls_shift/su_max 0.000
_refine_ls_shift/su_mean 0.000
_refine_ls_structure_factor_coef Fsqd
_refine_ls_weighting_details 'calc w=1/[\s^2^(Fo^2^)+(0.0972P)^2^] where P=(Fo^2^+2Fc^2^)/3'
_refine_ls_weighting_scheme calc
_refine_ls_wR_factor_gt 0.1298
_refine_ls_wR_factor_ref 0.1459
_reflns_number_gt 1456
_reflns_number_total 1967
_reflns_threshold_expression >2sigma(I)
_cod_data_source_file C5H12Br3Cu2N_P-1_crystals-02-01434-s001_DC143.cif
_cod_data_source_block kk-cubrb_chateigner_1508399
_cod_depositor_comments
;
The following automatic conversions were performed:

'_exptl_crystal_density_meas' value 'none' was changed to '?' - the
value is perceived as not measured.

Automatic conversion script
Id: cif_fix_values 3008 2015-01-20 13:52:24Z robertas 
;
_cod_original_cell_volume 540.04(15)
_cod_original_sg_symbol_H-M P-1
_cod_database_code 1508398

loop_
_symmetry_equiv_pos_as_xyz
'x, y, z'
'-x, -y, -z'

loop_
_atom_site_label
_atom_site_type_symbol
_atom_site_fract_x
_atom_site_fract_y
_atom_site_fract_z
_atom_site_U_iso_or_equiv
_atom_site_adp_type
_atom_site_occupancy
_atom_site_symmetry_multiplicity
_atom_site_calc_flag
_atom_site_refinement_flags
C1 C 0.0365(14) 0.7447(10) 1.3342(8) 0.0282(19) Uani 1 1 d .
H1A H -0.0590 0.8471 1.3243 0.034 Uiso 1 1 calc R
H1B H -0.0487 0.6547 1.3302 0.034 Uiso 1 1 calc R
C2 C 0.1470(17) 0.7054(11) 1.4614(8) 0.036(2) Uani 1 1 d .
H2A H 0.2289 0.5963 1.4758 0.043 Uiso 1 1 calc R
H2B H 0.0414 0.7006 1.5283 0.043 Uiso 1 1 calc R
C3 C 0.2956(17) 0.8373(11) 1.4685(9) 0.036(2) Uani 1 1 d .
H3A H 0.2122 0.9443 1.4633 0.044 Uiso 1 1 calc R
H3B H 0.3720 0.8053 1.5499 0.044 Uiso 1 1 calc R
C4 C 0.4548(17) 0.8549(11) 1.3595(10) 0.042(2) Uani 1 1 d .
H4A H 0.5419 0.9443 1.3621 0.050 Uiso 1 1 calc R
H4B H 0.5485 0.7515 1.3703 0.050 Uiso 1 1 calc R
C5 C 0.3429(16) 0.8929(10) 1.2324(9) 0.030(2) Uani 1 1 d .
H5A H 0.2631 1.0029 1.2170 0.037 Uiso 1 1 calc R
H5B H 0.4479 0.8952 1.1654 0.037 Uiso 1 1 calc R
N1 N 0.1945(13) 0.7657(8) 1.2271(6) 0.0272(16) Uani 1 1 d .
H1C H 0.2711 0.6664 1.2308 0.033 Uiso 1 1 calc R
H1D H 0.1232 0.7964 1.1518 0.033 Uiso 1 1 calc R
Cu1 Cu 0.4716(2) 0.64747(14) 0.89500(12) 0.0406(4) Uani 1 1 d .
Cu2 Cu -0.0061(2) 0.64087(14) 0.88872(13) 0.0423(4) Uani 1 1 d .
Br1 Br 0.26840(13) 0.38829(8) 0.91082(7) 0.0239(3) Uani 1 1 d .
Br2 Br 0.19606(14) 0.86933(9) 0.90300(7) 0.0244(3) Uani 1 1 d .
Br3 Br 0.72828(14) 0.65467(9) 0.72564(7) 0.0254(3) Uani 1 1 d .

loop_
_atom_site_aniso_label
_atom_site_aniso_U_11
_atom_site_aniso_U_22
_atom_site_aniso_U_33
_atom_site_aniso_U_23
_atom_site_aniso_U_13
_atom_site_aniso_U_12
C1 0.015(5) 0.041(4) 0.029(5) -0.006(3) 0.000(4) -0.010(3)
C2 0.043(7) 0.041(5) 0.021(4) -0.004(3) 0.011(4) -0.004(4)
C3 0.034(6) 0.053(5) 0.028(5) -0.020(4) -0.018(4) -0.001(4)
C4 0.034(7) 0.034(5) 0.055(7) -0.009(4) -0.008(5) 0.001(4)
C5 0.033(6) 0.029(4) 0.033(5) -0.010(3) 0.011(4) -0.012(3)
N1 0.041(5) 0.032(3) 0.008(3) -0.001(2) -0.004(3) -0.008(3)
Cu1 0.0366(8) 0.0412(6) 0.0432(8) -0.0119(5) 0.0118(6) 0.0026(5)
Cu2 0.0417(9) 0.0394(6) 0.0473(8) -0.0122(5) -0.0107(6) -0.0057(5)
Br1 0.0230(6) 0.0266(4) 0.0225(5) -0.0075(3) -0.0005(3) -0.0011(3)
Br2 0.0239(6) 0.0236(4) 0.0239(5) -0.0029(3) 0.0008(3) -0.0006(3)
Br3 0.0273(6) 0.0285(4) 0.0204(4) -0.0065(3) 0.0026(4) -0.0011(3)

loop_
_atom_type_symbol
_atom_type_description
_atom_type_scat_dispersion_real
_atom_type_scat_dispersion_imag
_atom_type_scat_source
C C 0.0033 0.0016 'International Tables Vol C Tables 4.2.6.8 and 6.1.1.4'
H H 0.0000 0.0000 'International Tables Vol C Tables 4.2.6.8 and 6.1.1.4'
N N 0.0061 0.0033 'International Tables Vol C Tables 4.2.6.8 and 6.1.1.4'
Cu Cu 0.3201 1.2651 'International Tables Vol C Tables 4.2.6.8 and 6.1.1.4'
Br Br -0.2901 2.4595 'International Tables Vol C Tables 4.2.6.8 and 6.1.1.4'

loop_
_geom_angle_atom_site_label_1
_geom_angle_atom_site_label_2
_geom_angle_atom_site_label_3
_geom_angle
_geom_angle_site_symmetry_1
_geom_angle_site_symmetry_3
C2 C1 N1 111.1(7) . .
C2 C1 H1A 109.4 . .
N1 C1 H1A 109.4 . .
C2 C1 H1B 109.4 . .
N1 C1 H1B 109.4 . .
H1A C1 H1B 108.0 . .
C1 C2 C3 111.2(7) . .
C1 C2 H2A 109.4 . .
C3 C2 H2A 109.4 . .
C1 C2 H2B 109.4 . .
C3 C2 H2B 109.4 . .
H2A C2 H2B 108.0 . .
C4 C3 C2 110.5(7) . .
C4 C3 H3A 109.6 . .
C2 C3 H3A 109.6 . .
C4 C3 H3B 109.6 . .
C2 C3 H3B 109.6 . .
H3A C3 H3B 108.1 . .
C5 C4 C3 111.2(8) . .
C5 C4 H4A 109.4 . .
C3 C4 H4A 109.4 . .
C5 C4 H4B 109.4 . .
C3 C4 H4B 109.4 . .
H4A C4 H4B 108.0 . .
N1 C5 C4 111.4(7) . .
N1 C5 H5A 109.3 . .
C4 C5 H5A 109.3 . .
N1 C5 H5B 109.3 . .
C4 C5 H5B 109.3 . .
H5A C5 H5B 108.0 . .
C5 N1 C1 112.8(6) . .
C5 N1 H1C 109.0 . .
C1 N1 H1C 109.0 . .
C5 N1 H1D 109.0 . .
C1 N1 H1D 109.0 . .
H1C N1 H1D 107.8 . .
Br2 Cu1 Br3 124.86(6) . .
Br2 Cu1 Br1 104.25(6) . .
Br3 Cu1 Br1 107.66(5) . .
Br2 Cu1 Br1 108.18(5) . 2_667
Br3 Cu1 Br1 99.62(6) . 2_667
Br1 Cu1 Br1 112.34(5) . 2_667
Br2 Cu1 Cu1 120.11(7) . 2_667
Br3 Cu1 Cu1 114.94(7) . 2_667
Br1 Cu1 Cu1 56.78(5) . 2_667
Br1 Cu1 Cu1 55.56(5) 2_667 2_667
Br2 Cu1 Cu2 51.50(4) . .
Br3 Cu1 Cu2 129.94(6) . .
Br1 Cu1 Cu2 53.21(4) . .
Br1 Cu1 Cu2 130.09(6) 2_667 .
Cu1 Cu1 Cu2 92.78(7) 2_667 .
Br3 Cu2 Br2 124.72(6) 1_455 .
Br3 Cu2 Br1 112.23(5) 1_455 .
Br2 Cu2 Br1 105.16(6) . .
Br3 Cu2 Br1 97.80(5) 1_455 2_567
Br2 Cu2 Br1 103.99(5) . 2_567
Br1 Cu2 Br1 112.39(5) . 2_567
Br3 Cu2 Cu2 117.10(7) 1_455 2_567
Br2 Cu2 Cu2 116.83(7) . 2_567
Br1 Cu2 Cu2 58.56(5) . 2_567
Br1 Cu2 Cu2 53.84(5) 2_567 2_567
Br3 Cu2 Cu1 135.67(6) 1_455 .
Br2 Cu2 Cu1 51.15(4) . .
Br1 Cu2 Cu1 54.48(4) . .
Br1 Cu2 Cu1 126.53(6) 2_567 .
Cu2 Cu2 Cu1 92.40(7) 2_567 .
Cu2 Br1 Cu1 72.31(5) . .
Cu2 Br1 Cu1 112.33(5) . 2_667
Cu1 Br1 Cu1 67.66(5) . 2_667
Cu2 Br1 Cu2 67.61(5) . 2_567
Cu1 Br1 Cu2 108.78(5) . 2_567
Cu1 Br1 Cu2 76.69(5) 2_667 2_567
Cu1 Br2 Cu2 77.34(5) . .
Cu1 Br3 Cu2 85.68(6) . 1_655

loop_
_geom_bond_atom_site_label_1
_geom_bond_atom_site_label_2
_geom_bond_distance
_geom_bond_site_symmetry_2
C1 C2 1.492(12) .
C1 N1 1.502(10) .
C1 H1A 0.9700 .
C1 H1B 0.9700 .
C2 C3 1.524(14) .
C2 H2A 0.9700 .
C2 H2B 0.9700 .
C3 C4 1.522(14) .
C3 H3A 0.9700 .
C3 H3B 0.9700 .
C4 C5 1.495(13) .
C4 H4A 0.9700 .
C4 H4B 0.9700 .
C5 N1 1.488(10) .
C5 H5A 0.9700 .
C5 H5B 0.9700 .
N1 H1C 0.9000 .
N1 H1D 0.9000 .
Cu1 Br2 2.4065(14) .
Cu1 Br3 2.4134(15) .
Cu1 Br1 2.5755(15) .
Cu1 Br1 2.6126(17) 2_667
Cu1 Cu1 2.889(2) 2_667
Cu1 Cu2 3.015(2) .
Cu2 Br3 2.4147(16) 1_455
Cu2 Br2 2.4184(14) .
Cu2 Br1 2.5343(16) .
Cu2 Br1 2.6781(17) 2_567
Cu2 Cu2 2.902(3) 2_567
Br1 Cu1 2.6126(17) 2_667
Br1 Cu2 2.6781(17) 2_567
Br3 Cu2 2.4147(16) 1_655

loop_
_geom_hbond_atom_site_label_D
_geom_hbond_atom_site_label_H
_geom_hbond_atom_site_label_A
_geom_hbond_distance_DH
_geom_hbond_distance_HA
_geom_hbond_distance_DA
_geom_hbond_angle_DHA
_geom_hbond_site_symmetry_A
N1 H1D Br2 0.90 2.64 3.384(6) 140.3 .
N1 H1C Br3 0.90 2.58 3.370(6) 147.1 2_667

loop_
_geom_torsion_atom_site_label_1
_geom_torsion_atom_site_label_2
_geom_torsion_atom_site_label_3
_geom_torsion_atom_site_label_4
_geom_torsion
_geom_torsion_site_symmetry_1
_geom_torsion_site_symmetry_4
N1 C1 C2 C3 54.9(10) . .
C1 C2 C3 C4 -55.7(10) . .
C2 C3 C4 C5 55.4(10) . .
C3 C4 C5 N1 -54.9(9) . .
C4 C5 N1 C1 54.7(10) . .
C2 C1 N1 C5 -54.7(9) . .
Br2 Cu1 Cu2 Br3 102.83(8) . 1_455
Br3 Cu1 Cu2 Br3 -3.83(11) . 1_455
Br1 Cu1 Cu2 Br3 -86.23(8) . 1_455
Br1 Cu1 Cu2 Br3 -175.71(6) 2_667 1_455
Cu1 Cu1 Cu2 Br3 -130.08(7) 2_667 1_455
Br3 Cu1 Cu2 Br2 -106.66(7) . .
Br1 Cu1 Cu2 Br2 170.94(6) . .
Br1 Cu1 Cu2 Br2 81.46(7) 2_667 .
Cu1 Cu1 Cu2 Br2 127.09(7) 2_667 .
Br2 Cu1 Cu2 Br1 -170.94(6) . .
Br3 Cu1 Cu2 Br1 82.41(7) . .
Br1 Cu1 Cu2 Br1 -89.48(7) 2_667 .
Cu1 Cu1 Cu2 Br1 -43.84(5) 2_667 .
Br2 Cu1 Cu2 Br1 -77.86(6) . 2_567
Br3 Cu1 Cu2 Br1 175.48(5) . 2_567
Br1 Cu1 Cu2 Br1 93.07(6) . 2_567
Br1 Cu1 Cu2 Br1 3.60(9) 2_667 2_567
Cu1 Cu1 Cu2 Br1 49.23(8) 2_667 2_567
Br2 Cu1 Cu2 Cu2 -123.12(7) . 2_567
Br3 Cu1 Cu2 Cu2 130.23(7) . 2_567
Br1 Cu1 Cu2 Cu2 47.82(5) . 2_567
Br1 Cu1 Cu2 Cu2 -41.66(8) 2_667 2_567
Cu1 Cu1 Cu2 Cu2 3.98(7) 2_667 2_567
Br3 Cu2 Br1 Cu1 131.13(6) 1_455 .
Br2 Cu2 Br1 Cu1 -7.30(5) . .
Br1 Cu2 Br1 Cu1 -119.79(6) 2_567 .
Cu2 Cu2 Br1 Cu1 -119.79(6) 2_567 .
Br3 Cu2 Br1 Cu1 -173.09(5) 1_455 2_667
Br2 Cu2 Br1 Cu1 48.49(7) . 2_667
Br1 Cu2 Br1 Cu1 -64.00(6) 2_567 2_667
Cu2 Cu2 Br1 Cu1 -64.00(6) 2_567 2_667
Cu1 Cu2 Br1 Cu1 55.79(6) . 2_667
Br3 Cu2 Br1 Cu2 -109.08(7) 1_455 2_567
Br2 Cu2 Br1 Cu2 112.49(7) . 2_567
Br1 Cu2 Br1 Cu2 0.0 2_567 2_567
Cu1 Cu2 Br1 Cu2 119.79(6) . 2_567
Br2 Cu1 Br1 Cu2 7.31(5) . .
Br3 Cu1 Br1 Cu2 -127.11(6) . .
Br1 Cu1 Br1 Cu2 124.21(6) 2_667 .
Cu1 Cu1 Br1 Cu2 124.21(6) 2_667 .
Br2 Cu1 Br1 Cu1 -116.90(7) . 2_667
Br3 Cu1 Br1 Cu1 108.69(7) . 2_667
Br1 Cu1 Br1 Cu1 0.0 2_667 2_667
Cu2 Cu1 Br1 Cu1 -124.21(6) . 2_667
Br2 Cu1 Br1 Cu2 -50.63(6) . 2_567
Br3 Cu1 Br1 Cu2 174.95(5) . 2_567
Br1 Cu1 Br1 Cu2 66.26(6) 2_667 2_567
Cu1 Cu1 Br1 Cu2 66.26(6) 2_667 2_567
Cu2 Cu1 Br1 Cu2 -57.94(6) . 2_567
Br3 Cu1 Br2 Cu2 116.47(8) . .
Br1 Cu1 Br2 Cu2 -7.48(5) . .
Br1 Cu1 Br2 Cu2 -127.23(6) 2_667 .
Cu1 Cu1 Br2 Cu2 -67.08(9) 2_667 .
Br3 Cu2 Br2 Cu1 -124.01(8) 1_455 .
Br1 Cu2 Br2 Cu1 7.63(5) . .
Br1 Cu2 Br2 Cu1 125.94(6) 2_567 .
Cu2 Cu2 Br2 Cu1 69.69(8) 2_567 .
Br2 Cu1 Br3 Cu2 116.64(8) . 1_655
Br1 Cu1 Br3 Cu2 -120.90(6) . 1_655
Br1 Cu1 Br3 Cu2 -3.61(4) 2_667 1_655
Cu1 Cu1 Br3 Cu2 -59.98(8) 2_667 1_655
Cu2 Cu1 Br3 Cu2 -177.32(7) . 1_655
